data_4307872
loop_
_publ_author_name
'P. S. Lakshminarayanan'
'I. Ravikumar'
'E. Suresh'
'Pradyut Ghosh'

_publ_section_title
;
Encapsulation of Halides within the Cavity of a
Pentafluorophenyl-Substituted Tripodal Amine Receptor
;
_journal_name_full 'Inorganic Chemistry'
_journal_page_first 4769
_journal_page_last 4771
_journal_paper_doi 10.1021/ic062380g
_journal_volume 46
_journal_year 2007
_chemical_formula_sum 'C27 H24 Br3 F15 N4'
_chemical_formula_weight 929.23
_chemical_name_systematic
; 
 ? 
;
_space_group_IT_number 14
_symmetry_cell_setting monoclinic
_symmetry_space_group_name_Hall '-P 2yn'
_symmetry_space_group_name_H-M 'P 1 21/n 1'
_atom_sites_solution_hydrogens geom
_atom_sites_solution_primary direct
_atom_sites_solution_secondary difmap
_audit_creation_method SHELXL-97
_cell_angle_alpha 90.00
_cell_angle_beta 93.989(3)
_cell_angle_gamma 90.00
_cell_formula_units_Z 4
_cell_length_a 12.4791(18)
_cell_length_b 14.561(2)
_cell_length_c 18.996(3)
_cell_measurement_temperature 100(2)
_cell_volume 3443.4(9)
_computing_cell_refinement 'BRUKER SMART'
_computing_data_collection 'BRUKER SMART'
_computing_data_reduction 'BRUKER SAINT'
_computing_molecular_graphics 'ORTEP, MERCURY'
_computing_structure_refinement 'SHELXL-97 (Sheldrick, 1997)'
_computing_structure_solution 'SHELXS-97 (Sheldrick, 1990)'
_diffrn_ambient_temperature 100(2)
_diffrn_measured_fraction_theta_full 0.900
_diffrn_measured_fraction_theta_max 0.900
_diffrn_measurement_device_type 'BRUKER SMART APEX CCD DIFFRACTOMETER'
_diffrn_measurement_method 'OMEGA-PHI SCAN'
_diffrn_radiation_monochromator graphite
_diffrn_radiation_source 'fine-focus sealed tube'
_diffrn_radiation_type MoK\a
_diffrn_radiation_wavelength 0.71073
_diffrn_reflns_av_R_equivalents 0.0459
_diffrn_reflns_av_sigmaI/netI 0.0754
_diffrn_reflns_limit_h_max 16
_diffrn_reflns_limit_h_min -16
_diffrn_reflns_limit_k_max 18
_diffrn_reflns_limit_k_min -8
_diffrn_reflns_limit_l_max 25
_diffrn_reflns_limit_l_min -24
_diffrn_reflns_number 20440
_diffrn_reflns_theta_full 28.32
_diffrn_reflns_theta_max 28.32
_diffrn_reflns_theta_min 1.76
_exptl_absorpt_coefficient_mu 3.621
_exptl_absorpt_correction_type SADABS
_exptl_crystal_colour colourless
_exptl_crystal_density_diffrn 1.792
_exptl_crystal_density_method 'not measured'
_exptl_crystal_description plates
_exptl_crystal_F_000 1816
_exptl_crystal_size_max 0.23
_exptl_crystal_size_mid 0.14
_exptl_crystal_size_min 0.09
_refine_diff_density_max 0.995
_refine_diff_density_min -0.452
_refine_diff_density_rms 0.099
_refine_ls_extinction_method none
_refine_ls_goodness_of_fit_ref 0.964
_refine_ls_hydrogen_treatment mixed
_refine_ls_matrix_type full
_refine_ls_number_parameters 538
_refine_ls_number_reflns 8038
_refine_ls_number_restraints 0
_refine_ls_restrained_S_all 0.964
_refine_ls_R_factor_all 0.1444
_refine_ls_R_factor_gt 0.0621
_refine_ls_shift/su_max 0.001
_refine_ls_shift/su_mean 0.000
_refine_ls_structure_factor_coef Fsqd
_refine_ls_weighting_details 'w=1/[\s^2^(Fo^2^)+(0.0958P)^2^+0.0000P] where P=(Fo^2^+2Fc^2^)/3'
_refine_ls_weighting_scheme calc
_refine_ls_wR_factor_gt 0.1503
_refine_ls_wR_factor_ref 0.1865
_reflns_number_gt 3723
_reflns_number_total 8038
_reflns_threshold_expression >2sigma(I)
_cod_data_source_file ic062380g-file002.cif
_cod_data_source_block 74psfm
_cod_depositor_comments
;
The following automatic conversions were performed:

'_refine_ls_weighting_scheme' value 'calc
w=1/[\s^2^(Fo^2^)+(0.0958P)^2^+0.0000P] where P=(Fo^2^+2Fc^2^)/3' was
changed to 'calc'. New tag '_refine_ls_weighting_details' was
created. The value of the new tag was set to
'w=1/[\s^2^(Fo^2^)+(0.0958P)^2^+0.0000P] where P=(Fo^2^+2Fc^2^)/3'.

Automatic conversion script
Id: cif_fix_values 3143 2015-03-26 13:38:13Z robertas 
;
_cod_original_cell_volume 3443.5(9)
_cod_database_code 4307872

loop_
_symmetry_equiv_pos_as_xyz
'x, y, z'
'-x+1/2, y+1/2, -z+1/2'
'-x, -y, -z'
'x-1/2, -y-1/2, z-1/2'

loop_
_atom_site_label
_atom_site_type_symbol
_atom_site_fract_x
_atom_site_fract_y
_atom_site_fract_z
_atom_site_U_iso_or_equiv
_atom_site_adp_type
_atom_site_occupancy
_atom_site_calc_flag
_atom_site_refinement_flags
_atom_site_disorder_assembly
_atom_site_disorder_group
Br3 Br -0.02994(6) 0.17113(5) 0.47842(4) 0.0896(3) Uani 1 d . . .
Br1 Br 0.32184(5) 0.26198(4) 0.60912(3) 0.0711(2) Uani 1 d . . .
Br2 Br 0.16683(6) 0.47646(5) 0.74972(4) 0.0909(3) Uani 1 d . . .
F1 F 0.1687(4) 0.5726(3) 0.5763(2) 0.1101(14) Uani 1 d . . .
F2 F 0.3507(5) 0.6329(4) 0.5249(3) 0.158(2) Uani 1 d . . .
F3 F 0.4530(4) 0.5281(5) 0.4306(3) 0.169(2) Uani 1 d . . .
F4 F 0.3671(5) 0.3630(4) 0.3900(3) 0.1467(19) Uani 1 d . . .
F5 F 0.1885(4) 0.3026(3) 0.4426(2) 0.1116(14) Uani 1 d . . .
F6 F 0.4478(3) 0.0620(3) 0.5952(3) 0.0998(12) Uani 1 d . . .
F7 F 0.5785(4) 0.1512(4) 0.5132(3) 0.144(2) Uani 1 d . . .
F8 F 0.5152(5) 0.1917(4) 0.3801(3) 0.165(2) Uani 1 d . . .
F9 F 0.3193(7) 0.1402(5) 0.3261(3) 0.183(3) Uani 1 d . . .
F10 F 0.1829(5) 0.0521(4) 0.4079(2) 0.1357(17) Uani 1 d . . .
F11 F 0.5160(5) 0.0945(4) 0.8440(4) 0.147(2) Uani 1 d . . .
F12 F 0.6855(5) 0.0389(7) 0.7811(6) 0.268(6) Uani 1 d . . .
F13 F 0.7677(6) 0.1481(10) 0.6760(7) 0.344(8) Uani 1 d . . .
F14 F 0.6837(7) 0.3146(10) 0.6531(6) 0.291(7) Uani 1 d . . .
F15 F 0.5093(6) 0.3696(6) 0.7153(4) 0.177(3) Uani 1 d . . .
N1 N 0.0799(3) 0.1863(3) 0.7014(2) 0.0492(10) Uani 1 d . . .
N2 N 0.0899(4) 0.3577(4) 0.6117(3) 0.0552(12) Uani 1 d . . .
N3 N 0.1600(4) 0.0802(3) 0.5812(3) 0.0555(12) Uani 1 d . . .
N4 N 0.3098(4) 0.2003(4) 0.7720(3) 0.0614(15) Uani 1 d . . .
C1 C 0.0100(5) 0.2673(4) 0.7057(3) 0.0604(15) Uani 1 d . . .
C2 C -0.0093(5) 0.3177(5) 0.6373(4) 0.0650(17) Uani 1 d . . .
C3 C 0.0718(5) 0.4016(5) 0.5416(3) 0.0714(17) Uani 1 d . . .
C4 C 0.1750(5) 0.4354(4) 0.5116(3) 0.0657(15) Uani 1 d . . .
C5 C 0.2197(6) 0.5183(5) 0.5293(4) 0.0821(19) Uani 1 d . . .
C6 C 0.3110(8) 0.5502(6) 0.5027(5) 0.105(2) Uani 1 d . . .
C7 C 0.3588(7) 0.4984(8) 0.4565(5) 0.111(3) Uani 1 d . . .
C8 C 0.3188(7) 0.4152(6) 0.4360(4) 0.097(2) Uani 1 d . . .
C9 C 0.2255(6) 0.3852(5) 0.4642(4) 0.0836(19) Uani 1 d . . .
C10 C 0.0208(5) 0.1109(5) 0.6648(4) 0.0601(16) Uani 1 d . . .
C11 C 0.0933(6) 0.0400(4) 0.6357(4) 0.0572(15) Uani 1 d . . .
C12 C 0.2359(7) 0.0102(5) 0.5523(5) 0.0712(18) Uani 1 d . . .
C13 C 0.3092(6) 0.0559(4) 0.5040(4) 0.0748(18) Uani 1 d . . .
C14 C 0.4133(6) 0.0808(4) 0.5286(4) 0.0788(19) Uani 1 d . . .
C15 C 0.4804(7) 0.1253(5) 0.4864(6) 0.101(3) Uani 1 d . . .
C16 C 0.4468(11) 0.1449(6) 0.4199(6) 0.119(3) Uani 1 d . . .
C17 C 0.3464(11) 0.1222(7) 0.3927(5) 0.118(3) Uani 1 d . . .
C18 C 0.2805(8) 0.0752(5) 0.4356(4) 0.091(2) Uani 1 d . . .
C19 C 0.1195(6) 0.1589(4) 0.7725(3) 0.0600(15) Uani 1 d . . .
C20 C 0.2081(5) 0.2192(4) 0.8041(3) 0.0603(15) Uani 1 d . . .
C21 C 0.4041(8) 0.2528(7) 0.8051(5) 0.098(3) Uani 1 d . . .
C22 C 0.5045(7) 0.2288(7) 0.7753(4) 0.093(2) Uani 1 d . . .
C23 C 0.5546(8) 0.1479(10) 0.7910(6) 0.120(3) Uani 1 d . . .
C24 C 0.6398(12) 0.1243(13) 0.7625(10) 0.183(7) Uani 1 d . . .
C25 C 0.6838(10) 0.1769(18) 0.7097(11) 0.194(10) Uani 1 d . . .
C26 C 0.6388(13) 0.2622(16) 0.6970(9) 0.194(8) Uani 1 d . . .
C27 C 0.5510(9) 0.2866(10) 0.7282(7) 0.137(4) Uani 1 d . . .
H1A H -0.051(3) 0.247(3) 0.723(2) 0.033(12) Uiso 1 d . . .
H1B H 0.047(4) 0.313(3) 0.738(3) 0.043(13) Uiso 1 d . . .
H2A H -0.043(4) 0.361(4) 0.645(2) 0.036(14) Uiso 1 d . . .
H2B H -0.044(5) 0.280(5) 0.597(4) 0.09(2) Uiso 1 d . . .
H3A H 0.027(6) 0.348(5) 0.504(4) 0.12(2) Uiso 1 d . . .
H3B H 0.001(5) 0.446(5) 0.548(4) 0.10(2) Uiso 1 d . . .
H10A H -0.021(3) 0.135(3) 0.623(3) 0.042(13) Uiso 1 d . . .
H10B H 0.004(4) 0.081(4) 0.694(3) 0.06(2) Uiso 1 d . . .
H11A H 0.135(4) 0.015(3) 0.665(3) 0.040(15) Uiso 1 d . . .
H11B H 0.056(4) -0.002(4) 0.615(3) 0.055(16) Uiso 1 d . . .
H12A H 0.276(4) -0.013(4) 0.589(3) 0.061(18) Uiso 1 d . . .
H12B H 0.191(6) 0.001(5) 0.521(4) 0.11(3) Uiso 1 d . . .
H19A H 0.133(4) 0.094(4) 0.769(2) 0.049(14) Uiso 1 d . . .
H19B H 0.070(4) 0.159(3) 0.799(3) 0.040(14) Uiso 1 d . . .
H20A H 0.192(3) 0.285(3) 0.795(2) 0.036(12) Uiso 1 d . . .
H20B H 0.219(3) 0.208(3) 0.848(3) 0.039(13) Uiso 1 d . . .
H21A H 0.415(4) 0.241(4) 0.853(3) 0.069(18) Uiso 1 d . . .
H21B H 0.382(5) 0.309(5) 0.800(4) 0.08(2) Uiso 1 d . . .
H2C H 0.135(4) 0.316(4) 0.610(3) 0.059(18) Uiso 1 d . . .
H2D H 0.120(4) 0.394(4) 0.639(3) 0.045(15) Uiso 1 d . . .
H3D H 0.199(4) 0.124(4) 0.596(3) 0.055(17) Uiso 1 d . . .
H3C H 0.135(5) 0.108(4) 0.541(4) 0.09(2) Uiso 1 d . . .
H4C H 0.311(4) 0.212(3) 0.737(3) 0.028(15) Uiso 1 d . . .
H4D H 0.321(4) 0.139(4) 0.774(3) 0.048(15) Uiso 1 d . . .

loop_
_atom_site_aniso_label
_atom_site_aniso_U_11
_atom_site_aniso_U_22
_atom_site_aniso_U_33
_atom_site_aniso_U_23
_atom_site_aniso_U_13
_atom_site_aniso_U_12
Br3 0.1275(6) 0.0674(5) 0.0682(4) 0.0030(3) -0.0339(4) -0.0177(4)
Br1 0.0719(4) 0.0729(4) 0.0686(4) 0.0010(3) 0.0057(3) 0.0011(3)
Br2 0.1348(6) 0.0603(4) 0.0726(5) 0.0015(3) -0.0272(4) -0.0202(4)
F1 0.162(4) 0.068(3) 0.102(3) -0.011(2) 0.025(3) -0.018(3)
F2 0.183(5) 0.126(4) 0.168(5) -0.009(4) 0.035(4) -0.079(4)
F3 0.129(4) 0.219(7) 0.165(5) 0.032(5) 0.048(4) -0.044(4)
F4 0.173(5) 0.146(5) 0.129(4) 0.000(4) 0.066(4) 0.019(4)
F5 0.164(4) 0.086(3) 0.085(3) -0.016(2) 0.009(3) -0.012(3)
F6 0.091(3) 0.092(3) 0.117(4) 0.002(3) 0.015(2) 0.009(2)
F7 0.103(3) 0.119(4) 0.216(6) -0.005(4) 0.062(4) -0.012(3)
F8 0.214(6) 0.130(4) 0.166(5) 0.017(4) 0.121(5) -0.019(4)
F9 0.294(8) 0.189(6) 0.071(3) 0.021(4) 0.050(4) 0.006(6)
F10 0.160(5) 0.161(5) 0.084(3) -0.019(3) -0.004(3) -0.008(4)
F11 0.132(4) 0.132(5) 0.168(6) 0.014(4) -0.055(4) -0.005(3)
F12 0.111(4) 0.258(10) 0.421(15) -0.117(10) -0.076(7) 0.047(6)
F13 0.088(4) 0.52(2) 0.432(16) -0.168(15) 0.071(7) -0.026(7)
F14 0.156(6) 0.467(19) 0.253(11) 0.046(11) 0.023(7) -0.132(10)
F15 0.153(5) 0.169(6) 0.201(7) 0.044(6) -0.041(5) -0.072(5)
N1 0.054(2) 0.047(3) 0.047(2) -0.002(2) 0.0072(19) 0.000(2)
N2 0.055(3) 0.052(3) 0.057(3) 0.001(2) -0.009(2) 0.004(3)
N3 0.074(3) 0.045(3) 0.047(3) -0.004(2) 0.004(2) -0.011(3)
N4 0.090(4) 0.056(4) 0.037(3) -0.002(3) -0.012(3) -0.007(3)
C1 0.054(3) 0.067(4) 0.061(4) -0.004(3) 0.013(3) -0.006(3)
C2 0.062(4) 0.050(4) 0.082(5) 0.000(3) -0.001(3) 0.012(3)
C3 0.081(4) 0.065(4) 0.065(4) 0.011(3) -0.015(3) 0.000(4)
C4 0.091(4) 0.053(4) 0.052(3) 0.008(3) -0.005(3) -0.001(3)
C5 0.108(5) 0.072(5) 0.066(4) 0.005(4) -0.002(4) 0.003(4)
C6 0.120(6) 0.089(6) 0.104(6) 0.008(5) 0.005(5) -0.037(5)
C7 0.110(6) 0.123(8) 0.103(7) 0.021(6) 0.034(5) -0.020(6)
C8 0.126(7) 0.099(6) 0.069(5) 0.007(4) 0.013(5) 0.016(6)
C9 0.107(5) 0.081(5) 0.061(4) 0.010(4) -0.003(4) -0.015(4)
C10 0.064(4) 0.054(4) 0.063(4) 0.006(3) 0.011(3) -0.011(3)
C11 0.072(4) 0.046(4) 0.053(4) -0.001(3) 0.003(3) -0.009(3)
C12 0.093(5) 0.057(4) 0.065(5) -0.008(4) 0.014(4) -0.010(4)
C13 0.097(5) 0.057(4) 0.074(5) -0.005(3) 0.033(4) -0.002(4)
C14 0.099(5) 0.063(4) 0.079(5) 0.000(4) 0.037(5) 0.012(4)
C15 0.103(6) 0.075(5) 0.133(8) -0.010(5) 0.057(6) 0.001(5)
C16 0.175(10) 0.091(6) 0.103(8) 0.013(6) 0.089(8) 0.022(7)
C17 0.183(10) 0.113(7) 0.063(6) 0.004(5) 0.039(7) 0.018(7)
C18 0.129(6) 0.087(5) 0.061(5) -0.010(4) 0.029(5) -0.001(5)
C19 0.085(4) 0.053(4) 0.044(3) 0.003(3) 0.021(3) 0.001(3)
C20 0.089(4) 0.056(4) 0.034(3) -0.003(3) -0.001(3) 0.008(3)
C21 0.124(8) 0.086(6) 0.079(6) -0.015(5) -0.033(5) -0.010(5)
C22 0.072(5) 0.118(7) 0.084(5) -0.021(5) -0.024(4) -0.022(5)
C23 0.063(5) 0.160(10) 0.133(8) -0.007(8) -0.030(5) -0.008(6)
C24 0.090(9) 0.206(15) 0.243(17) -0.097(14) -0.066(10) 0.060(10)
C25 0.059(8) 0.33(3) 0.195(16) -0.031(17) 0.010(9) -0.027(11)
C26 0.094(10) 0.31(2) 0.185(14) 0.008(16) 0.024(10) -0.079(13)
C27 0.097(8) 0.161(11) 0.144(10) 0.017(9) -0.051(7) -0.041(8)

loop_
_atom_type_symbol
_atom_type_description
_atom_type_scat_dispersion_real
_atom_type_scat_dispersion_imag
_atom_type_scat_source
C C 0.0033 0.0016 'International Tables Vol C Tables 4.2.6.8 and 6.1.1.4'
H H 0.0000 0.0000 'International Tables Vol C Tables 4.2.6.8 and 6.1.1.4'
N N 0.0061 0.0033 'International Tables Vol C Tables 4.2.6.8 and 6.1.1.4'
F F 0.0171 0.0103 'International Tables Vol C Tables 4.2.6.8 and 6.1.1.4'
Br Br -0.2901 2.4595 'International Tables Vol C Tables 4.2.6.8 and 6.1.1.4'

loop_
_geom_angle_atom_site_label_1
_geom_angle_atom_site_label_2
_geom_angle_atom_site_label_3
_geom_angle
_geom_angle_site_symmetry_1
_geom_angle_site_symmetry_3
_geom_angle_publ_flag
C19 N1 C10 111.1(5) . . ?
C19 N1 C1 109.4(4) . . ?
C10 N1 C1 110.2(5) . . ?
C2 N2 C3 112.7(5) . . ?
C2 N2 H2C 108(4) . . ?
C3 N2 H2C 110(4) . . ?
C2 N2 H2D 114(4) . . ?
C3 N2 H2D 109(4) . . ?
H2C N2 H2D 103(5) . . ?
C11 N3 C12 112.3(5) . . ?
C11 N3 H3D 114(4) . . ?
C12 N3 H3D 106(3) . . ?
C11 N3 H3C 126(4) . . ?
C12 N3 H3C 101(4) . . ?
H3D N3 H3C 96(5) . . ?
C20 N4 C21 113.9(6) . . ?
C20 N4 H4C 116(4) . . ?
C21 N4 H4C 102(4) . . ?
C20 N4 H4D 107(3) . . ?
C21 N4 H4D 112(3) . . ?
H4C N4 H4D 107(5) . . ?
N1 C1 C2 113.9(5) . . ?
N1 C1 H1A 106(3) . . ?
C2 C1 H1A 113(3) . . ?
N1 C1 H1B 108(3) . . ?
C2 C1 H1B 104(3) . . ?
H1A C1 H1B 112(4) . . ?
N2 C2 C1 113.0(5) . . ?
N2 C2 H2A 102(4) . . ?
C1 C2 H2A 107(4) . . ?
N2 C2 H2B 107(4) . . ?
C1 C2 H2B 115(4) . . ?
H2A C2 H2B 112(5) . . ?
N2 C3 C4 113.2(5) . . ?
N2 C3 H3A 107(4) . . ?
C4 C3 H3A 112(3) . . ?
N2 C3 H3B 103(4) . . ?
C4 C3 H3B 124(3) . . ?
H3A C3 H3B 96(5) . . ?
C9 C4 C5 116.2(6) . . ?
C9 C4 C3 121.3(6) . . ?
C5 C4 C3 122.5(6) . . ?
C6 C5 C4 123.4(7) . . ?
C6 C5 F1 118.7(7) . . ?
C4 C5 F1 117.9(7) . . ?
C7 C6 F2 122.5(9) . . ?
C7 C6 C5 118.5(8) . . ?
F2 C6 C5 119.0(9) . . ?
C6 C7 C8 121.6(8) . . ?
C6 C7 F3 119.4(10) . . ?
C8 C7 F3 119.0(10) . . ?
F4 C8 C7 121.6(9) . . ?
F4 C8 C9 120.2(9) . . ?
C7 C8 C9 118.2(8) . . ?
F5 C9 C4 121.5(7) . . ?
F5 C9 C8 116.4(8) . . ?
C4 C9 C8 122.1(7) . . ?
N1 C10 C11 113.1(5) . . ?
N1 C10 H10A 109(3) . . ?
C11 C10 H10A 105(3) . . ?
N1 C10 H10B 104(5) . . ?
C11 C10 H10B 95(5) . . ?
H10A C10 H10B 130(5) . . ?
N3 C11 C10 111.4(5) . . ?
N3 C11 H11A 107(3) . . ?
C10 C11 H11A 115(3) . . ?
N3 C11 H11B 106(3) . . ?
C10 C11 H11B 110(3) . . ?
H11A C11 H11B 107(5) . . ?
C13 C12 N3 110.2(5) . . ?
C13 C12 H12A 108(4) . . ?
N3 C12 H12A 108(4) . . ?
C13 C12 H12B 92(6) . . ?
N3 C12 H12B 87(6) . . ?
H12A C12 H12B 148(7) . . ?
C18 C13 C14 116.4(7) . . ?
C18 C13 C12 123.3(8) . . ?
C14 C13 C12 120.3(7) . . ?
F6 C14 C15 119.0(8) . . ?
F6 C14 C13 119.6(6) . . ?
C15 C14 C13 121.4(8) . . ?
C16 C15 F7 121.0(9) . . ?
C16 C15 C14 119.6(9) . . ?
F7 C15 C14 119.3(9) . . ?
C15 C16 F8 117.7(12) . . ?
C15 C16 C17 121.8(9) . . ?
F8 C16 C17 120.5(11) . . ?
F9 C17 C16 119.0(11) . . ?
F9 C17 C18 123.0(12) . . ?
C16 C17 C18 117.8(9) . . ?
F10 C18 C13 119.9(7) . . ?
F10 C18 C17 117.2(8) . . ?
C13 C18 C17 122.9(9) . . ?
N1 C19 C20 113.7(5) . . ?
N1 C19 H19A 105(3) . . ?
C20 C19 H19A 118(3) . . ?
N1 C19 H19B 110(3) . . ?
C20 C19 H19B 109(3) . . ?
H19A C19 H19B 100(4) . . ?
N4 C20 C19 110.9(5) . . ?
N4 C20 H20A 106(2) . . ?
C19 C20 H20A 111(2) . . ?
N4 C20 H20B 106(3) . . ?
C19 C20 H20B 110(3) . . ?
H20A C20 H20B 113(4) . . ?
C22 C21 N4 112.8(7) . . ?
C22 C21 H21A 106(4) . . ?
N4 C21 H21A 112(4) . . ?
C22 C21 H21B 118(5) . . ?
N4 C21 H21B 102(5) . . ?
H21A C21 H21B 107(6) . . ?
C23 C22 C27 117.5(10) . . ?
C23 C22 C21 121.4(10) . . ?
C27 C22 C21 121.1(11) . . ?
C24 C23 C22 121.8(15) . . ?
C24 C23 F11 120.1(16) . . ?
C22 C23 F11 117.9(10) . . ?
C23 C24 C25 122.4(17) . . ?
C23 C24 F12 118(2) . . ?
C25 C24 F12 119.4(17) . . ?
F13 C25 C26 122(2) . . ?
F13 C25 C24 122(2) . . ?
C26 C25 C24 116.3(17) . . ?
F14 C26 C27 123(2) . . ?
F14 C26 C25 117(2) . . ?
C27 C26 C25 120.1(17) . . ?
C26 C27 F15 119.0(16) . . ?
C26 C27 C22 121.4(15) . . ?
F15 C27 C22 119.6(13) . . ?

loop_
_geom_bond_atom_site_label_1
_geom_bond_atom_site_label_2
_geom_bond_distance
_geom_bond_site_symmetry_2
_geom_bond_publ_flag
F1 C5 1.381(8) . ?
F2 C6 1.359(9) . ?
F3 C7 1.377(9) . ?
F4 C8 1.334(9) . ?
F5 C9 1.343(8) . ?
F6 C14 1.335(8) . ?
F7 C15 1.347(10) . ?
F8 C16 1.361(10) . ?
F9 C17 1.312(10) . ?
F10 C18 1.337(9) . ?
F11 C23 1.387(12) . ?
F12 C24 1.404(18) . ?
F13 C25 1.334(18) . ?
F14 C26 1.287(18) . ?
F15 C27 1.332(13) . ?
N1 C19 1.461(7) . ?
N1 C10 1.470(7) . ?
N1 C1 1.472(7) . ?
N2 C2 1.480(8) . ?
N2 C3 1.482(8) . ?
N2 H2C 0.83(6) . ?
N2 H2D 0.82(5) . ?
N3 C11 1.491(7) . ?
N3 C12 1.520(9) . ?
N3 H3D 0.84(6) . ?
N3 H3C 0.90(7) . ?
N4 C20 1.472(8) . ?
N4 C21 1.503(9) . ?
N4 H4C 0.69(5) . ?
N4 H4D 0.90(6) . ?
C1 C2 1.497(9) . ?
C1 H1A 0.90(4) . ?
C1 H1B 0.99(5) . ?
C2 H2A 0.77(5) . ?
C2 H2B 1.02(7) . ?
C3 C4 1.526(9) . ?
C3 H3A 1.17(8) . ?
C3 H3B 1.11(7) . ?
C4 C9 1.351(9) . ?
C4 C5 1.361(9) . ?
C5 C6 1.360(11) . ?
C6 C7 1.329(12) . ?
C7 C8 1.357(12) . ?
C8 C9 1.385(10) . ?
C10 C11 1.503(9) . ?
C10 H10A 0.99(5) . ?
C10 H10B 0.76(6) . ?
C11 H11A 0.82(5) . ?
C11 H11B 0.86(6) . ?
C12 C13 1.496(9) . ?
C12 H12A 0.89(6) . ?
C12 H12B 0.81(7) . ?
C13 C18 1.354(10) . ?
C13 C14 1.398(10) . ?
C14 C15 1.363(10) . ?
C15 C16 1.334(13) . ?
C16 C17 1.363(13) . ?
C17 C18 1.379(12) . ?
C19 C20 1.504(9) . ?
C19 H19A 0.97(5) . ?
C19 H19B 0.83(5) . ?
C20 H20A 0.99(5) . ?
C20 H20B 0.85(5) . ?
C21 C22 1.452(12) . ?
C21 H21A 0.94(6) . ?
C21 H21B 0.86(6) . ?
C22 C23 1.357(14) . ?
C22 C27 1.386(14) . ?
C23 C24 1.273(16) . ?
C24 C25 1.40(2) . ?
C25 C26 1.38(2) . ?
C26 C27 1.33(2) . ?

loop_
_cod_related_entry_id
_cod_related_entry_database
_cod_related_entry_code
1 ChemSpider 30660848
